data_7250004
loop_
_publ_author_name
'Mou, Wen-Long'
'Fan, Si-Jie'
'Wang, Ying-Long'
'Wang, Guo'
'Hu, Fu-Zhen'
'Guo, Gui-Xiong'
'Han, Hong-Liang'
'Xin, Xiu-Lan'
'Liu, Jian-Ming'
'Yang, Yu-Ping'
'Li, Zhong-Feng'
'Jin, Qiong-Hua'

_publ_section_title
;
 Synthesis, characterization, and green to orange luminescence properties
 of copper(i) complexes with 3-bdppmapy ligand-containing phenanthroline
 and its derivatives
;
_journal_issue 14
_journal_name_full CrystEngComm
_journal_page_first 2086
_journal_page_last 2100
_journal_paper_doi 10.1039/D4CE01324G
_journal_volume 27
_journal_year 2025
_chemical_formula_sum 'C88 H72 Cu2 F6 N8 O6 P4 S2'
_chemical_formula_weight 1766.61
_space_group_crystal_system monoclinic
_space_group_IT_number 14
_space_group_name_Hall '-P 2ybc'
_space_group_name_H-M_alt 'P 1 21/c 1'
_atom_sites_solution_hydrogens mixed
_audit_creation_method SHELXL-2018/3
_audit_update_record
;
2024-10-21 deposited with the CCDC.	2025-02-18 downloaded from the CCDC.
;
_cell_angle_alpha 90
_cell_angle_beta 99.407(3)
_cell_angle_gamma 90
_cell_formula_units_Z 4
_cell_length_a 20.228(2)
_cell_length_b 21.227(2)
_cell_length_c 19.952(2)
_cell_measurement_reflns_used 3700
_cell_measurement_temperature 298(2)
_cell_measurement_theta_max 25.99
_cell_measurement_theta_min 2.20
_cell_volume 8451.8(14)
_computing_structure_refinement 'SHELXL-2018/3 (Sheldrick, 2018)'
_diffrn_ambient_temperature 298(2)
_diffrn_measured_fraction_theta_full 0.978
_diffrn_measured_fraction_theta_max 0.978
_diffrn_measurement_device_type 'CCD area detector'
_diffrn_measurement_method 'phi and omega scans'
_diffrn_radiation_type MoK\a
_diffrn_radiation_wavelength 0.71073
_diffrn_reflns_av_R_equivalents 0.1219
_diffrn_reflns_av_unetI/netI 0.1721
_diffrn_reflns_Laue_measured_fraction_full 0.978
_diffrn_reflns_Laue_measured_fraction_max 0.978
_diffrn_reflns_limit_h_max 23
_diffrn_reflns_limit_h_min -24
_diffrn_reflns_limit_k_max 25
_diffrn_reflns_limit_k_min -25
_diffrn_reflns_limit_l_max 23
_diffrn_reflns_limit_l_min -12
_diffrn_reflns_number 38817
_diffrn_reflns_point_group_measured_fraction_full 0.978
_diffrn_reflns_point_group_measured_fraction_max 0.978
_diffrn_reflns_theta_full 25.018
_diffrn_reflns_theta_max 25.018
_diffrn_reflns_theta_min 2.069
_exptl_absorpt_coefficient_mu 0.700
_exptl_absorpt_correction_T_max 1.000
_exptl_absorpt_correction_T_min 0.633
_exptl_absorpt_correction_type multi-scan
_exptl_absorpt_process_details sadabs
_exptl_crystal_colour colorless
_exptl_crystal_density_diffrn 1.388
_exptl_crystal_description block
_exptl_crystal_F_000 3632
_exptl_crystal_size_max 0.450
_exptl_crystal_size_mid 0.320
_exptl_crystal_size_min 0.150
_refine_diff_density_max 1.483
_refine_diff_density_min -1.324
_refine_diff_density_rms 0.163
_refine_ls_extinction_method none
_refine_ls_goodness_of_fit_ref 1.090
_refine_ls_hydrogen_treatment mixed
_refine_ls_matrix_type full
_refine_ls_number_parameters 1022
_refine_ls_number_reflns 14582
_refine_ls_number_restraints 3209
_refine_ls_restrained_S_all 1.029
_refine_ls_R_factor_all 0.2659
_refine_ls_R_factor_gt 0.1874
_refine_ls_shift/su_max 0.001
_refine_ls_shift/su_mean 0.000
_refine_ls_structure_factor_coef Fsqd
_refine_ls_weighting_details 'w=1/[\s^2^(Fo^2^)+(0.0100P)^2^+180.0000P] where P=(Fo^2^+2Fc^2^)/3'
_refine_ls_weighting_scheme calc
_refine_ls_wR_factor_gt 0.3599
_refine_ls_wR_factor_ref 0.3849
_reflns_Friedel_coverage 0.000
_reflns_number_gt 6089
_reflns_number_total 14582
_reflns_threshold_expression 'I > 2\s(I)'
_cod_data_source_file d4ce01324g2.cif
_cod_data_source_block 220520e
_cod_depositor_comments 'Adding full bibliography for 7250002--7250009.cif.'
_cod_original_cell_volume 8451.8(16)
_cod_original_sg_symbol_H-M 'P 21/c'
_cod_database_code 7250004
_shelx_shelxl_version_number 2018/3
_shelx_space_group_comment
;
The symmetry employed for this shelxl refinement is uniquely defined
by the following loop, which should always be used as a source of
symmetry information in preference to the above space-group names.
They are only intended as comments.
;
_shelx_estimated_absorpt_t_min 0.744
_shelx_estimated_absorpt_t_max 0.902

loop_
_space_group_symop_operation_xyz
'x, y, z'
'-x, y+1/2, -z+1/2'
'-x, -y, -z'
'x, -y-1/2, z-1/2'

loop_
_atom_site_label
_atom_site_type_symbol
_atom_site_fract_x
_atom_site_fract_y
_atom_site_fract_z
_atom_site_U_iso_or_equiv
_atom_site_adp_type
_atom_site_occupancy
_atom_site_site_symmetry_order
_atom_site_calc_flag
_atom_site_refinement_flags_posn
_atom_site_refinement_flags_adp
_atom_site_refinement_flags_occupancy
_atom_site_disorder_assembly
_atom_site_disorder_group
Cu1 Cu 0.52271(10) 0.53968(8) 0.19368(9) 0.0453(5) Uani 1 1 d . U . . .
Cu2 Cu 0.98176(11) 0.56317(15) 0.28853(11) 0.0843(9) Uani 1 1 d . U . . .
F1 F 0.3535(8) 0.6729(6) 0.3762(8) 0.160(5) Uani 1 1 d D U . . .
F2 F 0.3792(9) 0.7485(8) 0.4447(8) 0.189(6) Uani 1 1 d D U . . .
F3 F 0.3187(9) 0.7673(8) 0.3508(10) 0.191(6) Uani 1 1 d D U . . .
F4 F 0.2138(7) 0.3419(8) 0.1274(8) 0.136(4) Uani 1 1 d . U . . .
F5 F 0.1913(7) 0.4340(8) 0.1697(9) 0.151(5) Uani 1 1 d . U . . .
F6 F 0.1364(8) 0.4014(8) 0.0809(8) 0.142(5) Uani 1 1 d . U . . .
N1 N 0.4966(7) 0.5309(6) 0.3583(6) 0.056(2) Uani 1 1 d . U . . .
N2 N 0.4447(9) 0.3991(8) 0.4566(8) 0.077(3) Uani 1 1 d . U . . .
N3 N 0.5568(6) 0.5005(6) 0.1125(6) 0.047(2) Uani 1 1 d . U . . .
N4 N 0.5264(7) 0.6189(6) 0.1377(7) 0.057(2) Uani 1 1 d . U . . .
N5 N 1.0403(8) 0.5788(10) 0.1376(8) 0.098(3) Uani 1 1 d . U . . .
N7 N 0.9389(7) 0.5937(9) 0.3655(7) 0.076(3) Uani 1 1 d . U . . .
N8 N 0.9753(7) 0.4772(9) 0.3353(7) 0.075(3) Uani 1 1 d . U . . .
O1 O 0.4406(10) 0.8116(8) 0.3308(11) 0.160(6) Uani 1 1 d . U . . .
O2 O 0.4464(10) 0.7132(9) 0.2928(11) 0.154(5) Uani 1 1 d . U . . .
O3 O 0.4849(11) 0.7196(10) 0.3831(12) 0.162(6) Uani 1 1 d . U . . .
O4 O 0.0629(9) 0.3938(8) 0.1791(9) 0.121(5) Uani 1 1 d . U . . .
O5 O 0.0902(8) 0.2950(9) 0.1581(9) 0.131(5) Uani 1 1 d . U . . .
O6 O 0.1525(9) 0.3434(9) 0.2570(10) 0.140(5) Uani 1 1 d . U . . .
P1 P 0.4270(2) 0.51840(19) 0.2289(2) 0.0460(10) Uani 1 1 d . U . . .
P2 P 0.5978(2) 0.55036(19) 0.2880(2) 0.0501(10) Uani 1 1 d . U . . .
P3 P 1.0838(2) 0.5927(3) 0.2749(2) 0.0761(15) Uani 1 1 d . U . . .
P4 P 0.9261(3) 0.5530(4) 0.1832(3) 0.0903(16) Uani 1 1 d . U . . .
S1 S 0.4409(3) 0.7525(2) 0.3427(3) 0.0809(16) Uani 1 1 d D U . . .
S2 S 0.1115(3) 0.3463(3) 0.1904(4) 0.0990(19) Uani 1 1 d D U . . .
C1 C 0.4338(9) 0.5510(7) 0.3159(8) 0.061(3) Uani 1 1 d D U . . .
H1A H 0.431300 0.596608 0.314264 0.073 Uiso 1 1 d DR U . . .
H1B H 0.396460 0.535701 0.336280 0.11(7) Uiso 1 1 d DR . . . .
C2 C 0.5535(8) 0.5714(8) 0.3596(8) 0.061(3) Uani 1 1 d . U . . .
H2A H 0.583648 0.566666 0.402381 0.074 Uiso 1 1 calc R U . . .
H2B H 0.539023 0.615006 0.355334 0.074 Uiso 1 1 calc R U . . .
C3 C 0.4442(10) 0.4469(7) 0.4130(8) 0.071(3) Uani 1 1 d . U . . .
H3 H 0.402840 0.458052 0.388163 0.086 Uiso 1 1 calc DR U . . .
C4 C 0.4979(9) 0.4806(8) 0.4013(8) 0.060(3) Uani 1 1 d . U . . .
C5 C 0.5565(10) 0.4612(9) 0.4395(9) 0.070(3) Uani 1 1 d . U . . .
H5 H 0.595579 0.482221 0.433941 0.084 Uiso 1 1 calc R U . . .
C89 C 0.5616(11) 0.4115(9) 0.4867(9) 0.075(4) Uani 1 1 d . U . . .
H89 H 0.601542 0.398173 0.512576 0.090 Uiso 1 1 calc R U . . .
C7 C 0.5005(11) 0.3855(9) 0.4897(9) 0.074(4) Uani 1 1 d . U . . .
H7 H 0.500622 0.352876 0.520823 0.089 Uiso 1 1 calc R U . . .
C8 C 0.4014(8) 0.4413(8) 0.2393(8) 0.058(3) Uani 1 1 d . U . . .
C9 C 0.4378(9) 0.3910(8) 0.2243(9) 0.067(3) Uani 1 1 d . U . . .
H9 H 0.474272 0.398855 0.202463 0.080 Uiso 1 1 calc R U . . .
C10 C 0.4245(10) 0.3282(9) 0.2391(9) 0.077(4) Uani 1 1 d . U . . .
H10 H 0.455259 0.296640 0.234255 0.092 Uiso 1 1 calc R U . . .
C11 C 0.3633(10) 0.3138(10) 0.2617(10) 0.084(4) Uani 1 1 d . U . . .
H11 H 0.348844 0.272604 0.266038 0.101 Uiso 1 1 calc R U . . .
C12 C 0.3265(9) 0.3654(9) 0.2769(10) 0.075(4) Uani 1 1 d . U . . .
H12 H 0.289323 0.358551 0.297884 0.091 Uiso 1 1 calc R U . . .
C13 C 0.3424(9) 0.4261(10) 0.2623(9) 0.076(3) Uani 1 1 d . U . . .
H13 H 0.312543 0.458172 0.268042 0.091 Uiso 1 1 calc R U . . .
C14 C 0.3563(8) 0.5600(7) 0.1856(8) 0.066(3) Uani 1 1 d D U . . .
C15 C 0.3033(8) 0.5296(9) 0.1456(8) 0.074(3) Uani 1 1 d D U . . .
H15 H 0.301239 0.485823 0.146481 0.089 Uiso 1 1 calc R U . . .
C16 C 0.2534(9) 0.5627(8) 0.1045(10) 0.089(4) Uani 1 1 d D U . . .
H16 H 0.219525 0.540990 0.076701 0.107 Uiso 1 1 calc R U . . .
C17 C 0.2537(9) 0.6275(8) 0.1046(10) 0.085(4) Uani 1 1 d D U . . .
H17 H 0.219036 0.649712 0.078573 0.102 Uiso 1 1 calc R U . . .
C18 C 0.3057(8) 0.6592(9) 0.1438(9) 0.084(4) Uani 1 1 d D U . . .
H18 H 0.307008 0.702982 0.143068 0.100 Uiso 1 1 calc R U . . .
C19 C 0.3565(9) 0.6256(7) 0.1845(9) 0.075(3) Uani 1 1 d D U . . .
H19 H 0.391068 0.647417 0.211203 0.090 Uiso 1 1 calc R U . . .
C20 C 0.6481(9) 0.4814(8) 0.3197(9) 0.065(3) Uani 1 1 d . U . . .
C21 C 0.6250(9) 0.4245(9) 0.2946(9) 0.069(3) Uani 1 1 d . U . . .
H21 H 0.585426 0.422048 0.263651 0.083 Uiso 1 1 calc R U . . .
C22 C 0.6626(10) 0.3671(9) 0.3164(10) 0.081(4) Uani 1 1 d . U . . .
H22 H 0.649989 0.326903 0.300574 0.097 Uiso 1 1 calc R U . . .
C23 C 0.7181(10) 0.3798(10) 0.3624(10) 0.083(4) Uani 1 1 d . U . . .
H23 H 0.743975 0.345277 0.379245 0.100 Uiso 1 1 calc R U . . .
C24 C 0.7396(10) 0.4354(10) 0.3861(10) 0.081(4) Uani 1 1 d . U . . .
H24 H 0.777538 0.437566 0.419423 0.097 Uiso 1 1 calc R U . . .
C25 C 0.7078(9) 0.4896(9) 0.3631(9) 0.073(3) Uani 1 1 d . U . . .
H25 H 0.725143 0.529279 0.375700 0.088 Uiso 1 1 calc R U . . .
C26 C 0.6566(9) 0.6122(8) 0.2887(8) 0.072(3) Uani 1 1 d D U . . .
C27 C 0.6879(8) 0.6178(9) 0.2324(9) 0.076(3) Uani 1 1 d D U . . .
H27 H 0.672881 0.590723 0.196421 0.091 Uiso 1 1 calc R U . . .
C28 C 0.7388(9) 0.6585(9) 0.2228(10) 0.098(4) Uani 1 1 d D U . . .
H28 H 0.758533 0.660641 0.183910 0.118 Uiso 1 1 calc R U . . .
C29 C 0.7560(10) 0.6954(10) 0.2800(9) 0.091(4) Uani 1 1 d D U . . .
H29 H 0.792794 0.721781 0.280190 0.109 Uiso 1 1 calc R U . . .
C30 C 0.7252(10) 0.6981(10) 0.3371(10) 0.097(4) Uani 1 1 d D U . . .
H30 H 0.736279 0.728991 0.370132 0.116 Uiso 1 1 calc R U . . .
C31 C 0.6770(9) 0.6524(8) 0.3429(9) 0.082(3) Uani 1 1 d D U . . .
H31 H 0.658690 0.648929 0.382596 0.099 Uiso 1 1 calc R U . . .
C32 C 0.5665(8) 0.4441(8) 0.0979(8) 0.058(3) Uani 1 1 d . U . . .
H32 H 0.556184 0.413254 0.127630 0.069 Uiso 1 1 calc R U . . .
C33 C 0.5919(9) 0.4238(9) 0.0400(8) 0.068(3) Uani 1 1 d . U . . .
H33 H 0.600890 0.381494 0.033514 0.082 Uiso 1 1 calc R U . . .
C34 C 0.6027(8) 0.4670(7) -0.0054(8) 0.057(3) Uani 1 1 d . U . . .
H34 H 0.618397 0.455336 -0.044857 0.069 Uiso 1 1 calc R U . . .
C35 C 0.5900(9) 0.5300(8) 0.0072(8) 0.060(3) Uani 1 1 d . U . . .
C36 C 0.5663(8) 0.5463(7) 0.0676(8) 0.056(3) Uani 1 1 d . U . . .
C37 C 0.5516(9) 0.6088(7) 0.0811(8) 0.055(3) Uani 1 1 d . U . . .
C38 C 0.5625(9) 0.6548(8) 0.0351(9) 0.066(3) Uani 1 1 d . U . . .
C39 C 0.5432(10) 0.7167(8) 0.0487(9) 0.072(3) Uani 1 1 d . U . . .
H39 H 0.545358 0.748361 0.016913 0.086 Uiso 1 1 calc R U . . .
C40 C 0.5208(10) 0.7308(8) 0.1093(9) 0.075(4) Uani 1 1 d . U . . .
H40 H 0.511867 0.772032 0.120762 0.090 Uiso 1 1 calc R U . . .
C41 C 0.5122(9) 0.6808(8) 0.1522(9) 0.069(3) Uani 1 1 d . U . . .
H41 H 0.496283 0.689285 0.192444 0.083 Uiso 1 1 calc R U . . .
C42 C 0.5987(9) 0.5812(8) -0.0376(9) 0.069(3) Uani 1 1 d . U . . .
H42 H 0.614123 0.572432 -0.078030 0.083 Uiso 1 1 calc R U . . .
C43 C 0.5862(9) 0.6381(8) -0.0241(9) 0.069(3) Uani 1 1 d . U . . .
H43 H 0.593005 0.669537 -0.054754 0.083 Uiso 1 1 calc R U . . .
C44 C 1.0950(9) 0.5700(12) 0.1908(9) 0.093(3) Uani 1 1 d . U . . .
H44A H 1.132890 0.593323 0.179420 0.111 Uiso 1 1 calc R U . . .
H44B H 1.106967 0.525741 0.191940 0.111 Uiso 1 1 calc R U . . .
C45 C 0.9884(10) 0.5302(11) 0.1284(9) 0.098(3) Uani 1 1 d D U . . .
H45A H 1.006110 0.488048 0.137836 0.118 Uiso 1 1 d DR U . . .
H45B H 0.966873 0.531901 0.081266 0.118 Uiso 1 1 d DR U . . .
C49 C 1.0212(8) 0.6608(7) -0.0316(5) 0.132(5) Uani 1 1 d G U . . .
H49 H 0.999462 0.656592 -0.076194 0.158 Uiso 1 1 calc R U . . .
C50 C 1.0640(8) 0.7114(7) -0.0135(7) 0.120(5) Uani 1 1 d G U . . .
H50 H 1.070883 0.741085 -0.045991 0.143 Uiso 1 1 calc R U . . .
N6 N 1.0964(7) 0.7178(7) 0.0531(8) 0.126(4) Uani 1 1 d G U . . .
C46 C 1.0861(7) 0.6735(8) 0.1017(6) 0.110(4) Uani 1 1 d G U . . .
H46 H 1.107843 0.677722 0.146282 0.132 Uiso 1 1 calc R U . . .
C47 C 1.0433(8) 0.6229(7) 0.0836(6) 0.104(4) Uani 1 1 d G U . . .
C48 C 1.0109(7) 0.6165(7) 0.0169(6) 0.119(4) Uani 1 1 d G U . . .
H48 H 0.982232 0.582664 0.004843 0.143 Uiso 1 1 calc DR U . . .
C51 C 1.1540(9) 0.5559(11) 0.3271(9) 0.082(3) Uani 1 1 d D U . . .
C52 C 1.1601(10) 0.4939(12) 0.3251(10) 0.087(4) Uani 1 1 d . U . . .
H52 H 1.127931 0.472075 0.295331 0.104 Uiso 1 1 calc R U . . .
C53 C 1.2102(9) 0.4586(11) 0.3635(9) 0.089(4) Uani 1 1 d D U . . .
H53 H 1.214528 0.415086 0.360317 0.107 Uiso 1 1 calc R U . . .
C54 C 1.2530(10) 0.4965(12) 0.4073(10) 0.096(4) Uani 1 1 d D U . . .
H54 H 1.290813 0.477151 0.431347 0.115 Uiso 1 1 calc R U . . .
C55 C 1.2462(10) 0.5558(12) 0.4184(11) 0.094(4) Uani 1 1 d . U . . .
H55 H 1.273676 0.575980 0.453892 0.112 Uiso 1 1 calc R U . . .
C56 C 1.1966(9) 0.5888(11) 0.3757(9) 0.088(4) Uani 1 1 d D U . . .
H56 H 1.192382 0.632222 0.379976 0.106 Uiso 1 1 calc R U . . .
C57 C 1.1043(8) 0.6714(10) 0.2766(9) 0.088(3) Uani 1 1 d D U . . .
C58 C 1.1636(9) 0.6923(10) 0.2570(10) 0.094(4) Uani 1 1 d D U . . .
H58 H 1.194693 0.665751 0.242008 0.113 Uiso 1 1 calc R U . . .
C59 C 1.1712(11) 0.7571(10) 0.2624(10) 0.100(5) Uani 1 1 d D U . . .
H59 H 1.212487 0.771911 0.254538 0.121 Uiso 1 1 calc R U . . .
C60 C 1.1275(9) 0.8042(10) 0.2777(10) 0.103(5) Uani 1 1 d D U . . .
H60 H 1.134502 0.847210 0.273489 0.124 Uiso 1 1 calc R U . . .
C61 C 1.0728(9) 0.7778(10) 0.2997(10) 0.094(4) Uani 1 1 d D U . . .
H61 H 1.044000 0.803859 0.319027 0.113 Uiso 1 1 calc R U . . .
C62 C 1.0590(10) 0.7146(9) 0.2943(10) 0.095(4) Uani 1 1 d D U . . .
H62 H 1.017791 0.700272 0.302924 0.114 Uiso 1 1 calc R U . . .
C63 C 0.8869(7) 0.6200(7) 0.1432(8) 0.100(3) Uani 1 1 d G U . . .
C68 C 0.8384(8) 0.6169(7) 0.0852(8) 0.108(4) Uani 1 1 d G U . . .
H68 H 0.826495 0.578212 0.064992 0.129 Uiso 1 1 calc R U . . .
C67 C 0.8078(6) 0.6718(9) 0.0575(6) 0.121(5) Uani 1 1 d G U . . .
H67 H 0.775386 0.669720 0.018713 0.145 Uiso 1 1 calc R U . . .
C66 C 0.8256(8) 0.7296(7) 0.0878(8) 0.115(5) Uani 1 1 d G U . . .
H66 H 0.805125 0.766306 0.069212 0.138 Uiso 1 1 calc R U . . .
C65 C 0.8741(8) 0.7327(7) 0.1457(8) 0.117(5) Uani 1 1 d G U . . .
H65 H 0.885974 0.771386 0.165990 0.140 Uiso 1 1 calc R U . . .
C64 C 0.9047(6) 0.6778(9) 0.1735(6) 0.104(3) Uani 1 1 d G U . . .
H64 H 0.937084 0.679879 0.212270 0.125 Uiso 1 1 calc R U . . .
C69 C 0.8622(10) 0.4979(11) 0.1598(10) 0.097(4) Uani 1 1 d D U . . .
C70 C 0.8167(9) 0.4957(11) 0.2043(10) 0.099(4) Uani 1 1 d D U . . .
H70 H 0.821870 0.521726 0.242280 0.118 Uiso 1 1 calc R U . . .
C71 C 0.7635(10) 0.4543(10) 0.1917(11) 0.101(4) Uani 1 1 d D U . . .
H71 H 0.731268 0.453782 0.220026 0.121 Uiso 1 1 calc R U . . .
C72 C 0.7581(11) 0.4134(11) 0.1369(10) 0.107(4) Uani 1 1 d D U . . .
H72 H 0.720306 0.388101 0.126529 0.128 Uiso 1 1 calc R U . . .
C73 C 0.8083(10) 0.4098(11) 0.0972(11) 0.116(5) Uani 1 1 d D U . . .
H73 H 0.806655 0.379834 0.062892 0.139 Uiso 1 1 calc R U . . .
C74 C 0.8615(10) 0.4524(10) 0.1102(11) 0.104(4) Uani 1 1 d D U . . .
H74 H 0.896486 0.450218 0.085371 0.125 Uiso 1 1 calc R U . . .
C75 C 0.9179(9) 0.6486(12) 0.3830(10) 0.084(4) Uani 1 1 d . U . . .
H75 H 0.920121 0.681338 0.352402 0.101 Uiso 1 1 calc R U . . .
C76 C 0.8927(10) 0.6640(12) 0.4411(10) 0.090(4) Uani 1 1 d . U . . .
H76 H 0.882124 0.704827 0.452475 0.108 Uiso 1 1 calc R U . . .
C77 C 0.8851(9) 0.6119(11) 0.4804(9) 0.079(4) Uani 1 1 d . U . . .
H77 H 0.864485 0.617588 0.518317 0.095 Uiso 1 1 calc R U . . .
C78 C 0.9036(9) 0.5587(11) 0.4687(9) 0.077(3) Uani 1 1 d . U . . .
C79 C 0.9292(9) 0.5465(11) 0.4085(9) 0.074(3) Uani 1 1 d . U . . .
C80 C 0.9476(9) 0.4887(11) 0.3940(9) 0.077(3) Uani 1 1 d . U . . .
C81 C 0.9399(9) 0.4331(12) 0.4348(9) 0.079(3) Uani 1 1 d . U . . .
C82 C 0.9567(10) 0.3815(12) 0.4136(10) 0.087(4) Uani 1 1 d . U . . .
H82 H 0.948755 0.346935 0.439875 0.104 Uiso 1 1 calc R U . . .
C83 C 0.9835(10) 0.3682(13) 0.3606(10) 0.096(4) Uani 1 1 d . U . . .
H83 H 0.994047 0.327392 0.349008 0.115 Uiso 1 1 calc R U . . .
C84 C 0.9949(9) 0.4212(12) 0.3224(10) 0.084(4) Uani 1 1 d . U . . .
H84 H 1.017651 0.415863 0.285940 0.101 Uiso 1 1 calc R U . . .
C85 C 0.8933(8) 0.5068(10) 0.5086(9) 0.074(3) Uani 1 1 d . U . . .
H85 H 0.871860 0.512484 0.545990 0.088 Uiso 1 1 calc R U . . .
C86 C 0.9141(9) 0.4471(11) 0.4940(9) 0.083(3) Uani 1 1 d . U . . .
H86 H 0.910797 0.414841 0.524787 0.100 Uiso 1 1 calc R U . . .
C87 C 0.3700(7) 0.7331(7) 0.3793(9) 0.125(6) Uani 1 1 d D U . . .
C88 C 0.1677(14) 0.3788(14) 0.1381(14) 0.130(6) Uani 1 1 d D U . . .

loop_
_atom_site_aniso_label
_atom_site_aniso_U_11
_atom_site_aniso_U_22
_atom_site_aniso_U_33
_atom_site_aniso_U_23
_atom_site_aniso_U_13
_atom_site_aniso_U_12
Cu1 0.0606(12) 0.0327(9) 0.0455(10) 0.0042(9) 0.0171(9) -0.0014(9)
Cu2 0.0559(13) 0.144(2) 0.0569(13) 0.0251(14) 0.0201(11) 0.0069(15)
F1 0.162(10) 0.114(9) 0.220(12) 0.016(9) 0.078(9) -0.026(9)
F2 0.199(12) 0.171(12) 0.208(13) -0.021(11) 0.072(11) -0.013(11)
F3 0.165(12) 0.151(11) 0.256(13) 0.059(11) 0.033(11) 0.010(10)
F4 0.111(8) 0.143(10) 0.167(10) -0.018(9) 0.063(8) 0.015(8)
F5 0.121(9) 0.140(9) 0.194(10) -0.016(9) 0.032(8) -0.030(8)
F6 0.147(10) 0.154(11) 0.131(10) 0.044(9) 0.038(8) 0.011(9)
N1 0.070(5) 0.049(5) 0.054(5) 0.006(5) 0.022(5) -0.001(5)
N2 0.101(7) 0.071(7) 0.060(6) 0.006(6) 0.021(6) -0.016(7)
N3 0.064(5) 0.039(5) 0.042(5) 0.011(4) 0.025(4) 0.003(4)
N4 0.075(5) 0.037(4) 0.062(5) 0.002(4) 0.022(4) 0.008(4)
N5 0.075(5) 0.147(6) 0.070(5) 0.026(5) 0.008(5) -0.002(6)
N7 0.059(5) 0.114(6) 0.058(5) 0.009(5) 0.022(5) 0.009(5)
N8 0.053(5) 0.120(6) 0.056(5) 0.006(5) 0.024(4) 0.006(5)
O1 0.184(12) 0.085(10) 0.219(13) 0.049(10) 0.052(11) -0.032(10)
O2 0.172(11) 0.120(10) 0.182(11) -0.032(10) 0.064(10) -0.043(9)
O3 0.164(12) 0.125(11) 0.200(12) 0.068(11) 0.037(11) 0.003(10)
O4 0.121(10) 0.091(9) 0.153(11) 0.012(9) 0.029(9) 0.008(9)
O5 0.117(10) 0.117(11) 0.152(11) -0.030(10) 0.006(9) -0.030(9)
O6 0.135(11) 0.133(11) 0.140(11) -0.011(10) -0.008(10) -0.007(10)
P1 0.057(2) 0.036(2) 0.049(2) 0.0011(17) 0.0191(18) -0.0002(18)
P2 0.054(2) 0.043(2) 0.052(2) -0.0038(19) 0.0073(18) -0.0026(19)
P3 0.047(2) 0.128(4) 0.055(2) 0.025(3) 0.016(2) 0.013(3)
P4 0.052(3) 0.150(4) 0.069(3) 0.018(3) 0.012(2) -0.010(3)
S1 0.132(5) 0.033(2) 0.081(3) 0.000(2) 0.028(3) 0.002(3)
S2 0.084(4) 0.098(5) 0.121(5) -0.031(4) 0.033(4) -0.013(4)
C1 0.072(5) 0.048(5) 0.067(5) 0.007(5) 0.022(5) -0.003(5)
C2 0.069(5) 0.058(5) 0.059(5) 0.003(5) 0.019(5) -0.008(5)
C3 0.088(6) 0.062(6) 0.068(6) 0.007(5) 0.020(5) -0.008(6)
C4 0.075(5) 0.055(5) 0.053(5) 0.002(5) 0.022(5) 0.000(5)
C5 0.082(6) 0.065(6) 0.065(5) 0.010(5) 0.018(5) -0.007(5)
C89 0.096(8) 0.061(7) 0.068(7) 0.009(7) 0.016(7) 0.002(7)
C7 0.103(9) 0.064(8) 0.061(7) 0.008(7) 0.025(7) 0.003(8)
C8 0.066(5) 0.055(5) 0.061(5) 0.001(5) 0.029(5) 0.000(5)
C9 0.076(7) 0.054(7) 0.074(7) -0.002(6) 0.026(6) 0.001(6)
C10 0.084(8) 0.064(8) 0.088(8) 0.014(7) 0.032(7) -0.024(7)
C11 0.086(8) 0.072(8) 0.098(8) -0.006(8) 0.025(7) -0.021(7)
C12 0.074(7) 0.071(7) 0.088(7) 0.006(7) 0.034(6) -0.015(7)
C13 0.078(6) 0.070(6) 0.084(6) 0.002(6) 0.025(6) -0.009(6)
C14 0.071(6) 0.061(6) 0.069(6) 0.004(6) 0.025(5) -0.001(6)
C15 0.072(7) 0.074(7) 0.079(7) 0.005(6) 0.022(6) -0.002(6)
C16 0.084(8) 0.095(9) 0.091(8) 0.000(8) 0.020(7) 0.001(8)
C17 0.079(8) 0.094(9) 0.085(8) 0.016(8) 0.022(7) 0.013(8)
C18 0.084(8) 0.082(8) 0.087(8) 0.012(8) 0.021(7) 0.007(8)
C19 0.083(6) 0.060(6) 0.082(6) 0.010(6) 0.017(6) 0.007(6)
C20 0.067(5) 0.060(5) 0.067(5) -0.001(5) 0.007(5) 0.000(5)
C21 0.073(6) 0.063(6) 0.070(6) 0.001(6) 0.008(5) 0.007(6)
C22 0.087(8) 0.063(8) 0.087(8) -0.001(7) -0.003(7) 0.012(7)
C23 0.083(8) 0.071(8) 0.087(8) 0.004(8) -0.009(7) 0.018(8)
C24 0.084(8) 0.070(8) 0.080(8) 0.001(8) -0.014(7) 0.013(8)
C25 0.075(6) 0.064(6) 0.076(6) 0.000(6) 0.000(6) 0.000(6)
C26 0.074(6) 0.065(6) 0.078(6) 0.002(6) 0.011(6) -0.004(6)
C27 0.073(6) 0.071(6) 0.084(6) 0.008(5) 0.014(5) -0.005(5)
C28 0.084(6) 0.108(7) 0.101(6) 0.018(6) 0.013(6) -0.010(6)
C29 0.074(7) 0.098(8) 0.099(8) 0.014(8) 0.010(7) -0.008(7)
C30 0.091(8) 0.094(8) 0.103(8) 0.003(8) 0.009(7) -0.012(7)
C31 0.077(6) 0.078(7) 0.090(7) 0.006(6) 0.009(6) -0.012(6)
C32 0.080(7) 0.044(6) 0.050(6) 0.004(6) 0.016(6) 0.004(6)
C33 0.083(7) 0.062(7) 0.061(6) 0.005(6) 0.017(6) 0.009(6)
C34 0.081(7) 0.046(6) 0.048(6) 0.007(6) 0.021(6) 0.008(6)
C35 0.081(6) 0.050(6) 0.053(6) 0.007(5) 0.019(5) 0.007(6)
C36 0.077(5) 0.040(5) 0.053(5) 0.012(5) 0.021(5) 0.004(5)
C37 0.079(5) 0.034(5) 0.054(5) 0.011(5) 0.020(5) 0.004(5)
C38 0.090(6) 0.049(6) 0.062(6) 0.012(5) 0.020(6) -0.002(6)
C39 0.104(7) 0.043(6) 0.071(6) 0.010(6) 0.021(6) 0.002(6)
C40 0.111(8) 0.037(6) 0.078(7) 0.015(6) 0.018(7) 0.003(7)
C41 0.095(7) 0.042(6) 0.072(6) -0.002(6) 0.021(6) 0.004(6)
C42 0.092(7) 0.060(6) 0.059(6) 0.010(6) 0.025(6) 0.003(6)
C43 0.098(7) 0.051(6) 0.062(6) 0.011(6) 0.023(6) 0.002(6)
C44 0.066(6) 0.146(6) 0.066(6) 0.021(6) 0.012(5) 0.006(6)
C45 0.074(6) 0.146(6) 0.076(6) 0.021(6) 0.014(5) -0.006(6)
C49 0.132(9) 0.167(10) 0.091(8) 0.031(8) 0.001(8) -0.009(9)
C50 0.112(9) 0.156(10) 0.085(9) 0.032(9) 0.002(8) -0.015(9)
N6 0.113(8) 0.159(9) 0.097(8) 0.037(8) -0.003(7) -0.006(8)
C46 0.096(7) 0.154(7) 0.080(6) 0.034(7) 0.011(6) -0.005(7)
C47 0.084(6) 0.151(7) 0.076(6) 0.022(6) 0.010(6) -0.002(6)
C48 0.113(8) 0.156(8) 0.085(7) 0.032(7) 0.005(7) -0.009(7)
C51 0.060(6) 0.131(7) 0.059(6) 0.027(6) 0.019(5) 0.006(6)
C52 0.066(6) 0.133(7) 0.065(6) 0.019(7) 0.017(6) 0.013(7)
C53 0.064(8) 0.132(10) 0.075(8) 0.022(8) 0.023(7) 0.013(8)
C54 0.064(8) 0.145(10) 0.079(8) 0.024(9) 0.014(7) 0.014(9)
C55 0.067(8) 0.134(10) 0.079(8) 0.030(9) 0.010(7) 0.009(9)
C56 0.057(7) 0.130(8) 0.077(7) 0.027(7) 0.008(6) 0.010(7)
C57 0.064(6) 0.141(7) 0.063(6) 0.021(6) 0.016(5) 0.010(6)
C58 0.072(6) 0.134(7) 0.076(6) 0.027(7) 0.011(6) 0.009(7)
C59 0.076(8) 0.139(10) 0.085(8) 0.013(9) 0.009(8) 0.007(9)
C60 0.084(9) 0.131(10) 0.089(8) 0.024(9) -0.001(8) 0.016(9)
C61 0.070(8) 0.139(10) 0.073(8) 0.004(9) 0.011(7) 0.029(8)
C62 0.071(7) 0.135(8) 0.076(7) 0.018(7) 0.005(6) 0.010(7)
C63 0.076(6) 0.137(6) 0.088(6) 0.022(6) 0.014(5) -0.009(6)
C68 0.088(6) 0.138(7) 0.094(6) 0.021(6) 0.005(6) -0.007(6)
C67 0.103(8) 0.144(9) 0.108(8) 0.023(8) -0.001(8) -0.009(8)
C66 0.110(8) 0.131(9) 0.101(8) 0.022(8) 0.008(8) -0.011(8)
C65 0.096(8) 0.135(9) 0.116(8) 0.032(8) 0.009(8) -0.013(8)
C64 0.084(6) 0.141(7) 0.086(6) 0.027(6) 0.008(6) -0.007(6)
C69 0.068(6) 0.138(7) 0.085(6) 0.017(6) 0.011(6) -0.007(6)
C70 0.071(6) 0.130(7) 0.093(6) 0.011(6) 0.009(6) -0.007(6)
C71 0.075(7) 0.122(8) 0.105(8) 0.009(8) 0.012(7) -0.002(7)
C72 0.082(8) 0.133(9) 0.098(8) 0.011(8) -0.004(8) -0.005(8)
C73 0.095(9) 0.144(10) 0.104(9) 0.009(9) 0.003(8) -0.018(9)
C74 0.076(7) 0.140(8) 0.092(7) 0.010(7) 0.003(6) -0.012(7)
C75 0.069(7) 0.120(8) 0.067(6) 0.012(7) 0.022(6) 0.006(7)
C76 0.080(7) 0.115(8) 0.080(7) 0.000(7) 0.030(6) 0.010(7)
C77 0.074(7) 0.110(8) 0.059(6) 0.010(7) 0.031(6) 0.006(7)
C78 0.063(6) 0.115(7) 0.058(6) 0.007(6) 0.022(5) 0.015(6)
C79 0.056(5) 0.116(6) 0.056(5) 0.008(6) 0.023(5) 0.004(6)
C80 0.057(5) 0.122(7) 0.057(5) 0.010(6) 0.018(5) 0.000(6)
C81 0.060(6) 0.116(7) 0.062(6) 0.011(6) 0.015(5) -0.001(6)
C82 0.069(7) 0.125(8) 0.069(7) 0.007(7) 0.018(6) -0.002(7)
C83 0.083(8) 0.129(9) 0.075(8) 0.012(8) 0.014(7) -0.004(8)
C84 0.068(7) 0.128(8) 0.061(6) 0.007(7) 0.023(6) -0.003(7)
C85 0.058(6) 0.116(7) 0.053(6) 0.012(6) 0.028(5) -0.002(6)
C86 0.066(6) 0.120(8) 0.066(6) 0.005(7) 0.016(6) -0.003(7)
C87 0.147(12) 0.079(11) 0.153(12) 0.017(11) 0.034(12) -0.002(11)
C88 0.118(12) 0.109(12) 0.161(12) -0.028(11) 0.022(11) -0.010(11)

loop_
_atom_type_symbol
_atom_type_description
_atom_type_scat_dispersion_real
_atom_type_scat_dispersion_imag
_atom_type_scat_source
C C 0.0033 0.0016 'International Tables Vol C Tables 4.2.6.8 and 6.1.1.4'
H H 0.0000 0.0000 'International Tables Vol C Tables 4.2.6.8 and 6.1.1.4'
Cu Cu 0.3201 1.2651 'International Tables Vol C Tables 4.2.6.8 and 6.1.1.4'
F F 0.0171 0.0103 'International Tables Vol C Tables 4.2.6.8 and 6.1.1.4'
N N 0.0061 0.0033 'International Tables Vol C Tables 4.2.6.8 and 6.1.1.4'
O O 0.0106 0.0060 'International Tables Vol C Tables 4.2.6.8 and 6.1.1.4'
P P 0.1023 0.0942 'International Tables Vol C Tables 4.2.6.8 and 6.1.1.4'
S S 0.1246 0.1234 'International Tables Vol C Tables 4.2.6.8 and 6.1.1.4'

loop_
_geom_angle_atom_site_label_1
_geom_angle_atom_site_label_2
_geom_angle_atom_site_label_3
_geom_angle
_geom_angle_site_symmetry_1
_geom_angle_site_symmetry_3
_geom_angle_publ_flag
N4 Cu1 N3 81.6(5) . . ?
N4 Cu1 P1 117.2(4) . . ?
N3 Cu1 P1 126.6(4) . . ?
N4 Cu1 P2 107.4(4) . . ?
N3 Cu1 P2 116.1(4) . . ?
P1 Cu1 P2 105.27(17) . . ?
N7 Cu2 N8 82.6(7) . . ?
N7 Cu2 P3 122.3(5) . . ?
N8 Cu2 P3 115.8(4) . . ?
N7 Cu2 P4 122.9(5) . . ?
N8 Cu2 P4 106.4(5) . . ?
P3 Cu2 P4 104.4(2) . . ?
C4 N1 C2 121.6(15) . . ?
C4 N1 C1 121.0(14) . . ?
C2 N1 C1 116.8(13) . . ?
C7 N2 C3 115.6(18) . . ?
C32 N3 C36 119.0(13) . . ?
C32 N3 Cu1 131.4(10) . . ?
C36 N3 Cu1 109.6(10) . . ?
C37 N4 C41 116.7(14) . . ?
C37 N4 Cu1 112.9(10) . . ?
C41 N4 Cu1 130.1(11) . . ?
C44 N5 C47 121.7(17) . . ?
C44 N5 C45 117.2(18) . . ?
C47 N5 C45 118.9(15) . . ?
C75 N7 C79 113.8(16) . . ?
C75 N7 Cu2 134.1(14) . . ?
C79 N7 Cu2 112.0(14) . . ?
C84 N8 C80 120.3(18) . . ?
C84 N8 Cu2 132.8(12) . . ?
C80 N8 Cu2 106.7(14) . . ?
C8 P1 C14 107.1(8) . . ?
C8 P1 C1 102.5(7) . . ?
C14 P1 C1 101.6(7) . . ?
C8 P1 Cu1 121.5(6) . . ?
C14 P1 Cu1 114.9(5) . . ?
C1 P1 Cu1 106.7(6) . . ?
C26 P2 C20 104.8(9) . . ?
C26 P2 C2 102.9(7) . . ?
C20 P2 C2 103.7(8) . . ?
C26 P2 Cu1 116.5(6) . . ?
C20 P2 Cu1 118.2(6) . . ?
C2 P2 Cu1 109.0(6) . . ?
C57 P3 C44 102.3(10) . . ?
C57 P3 C51 104.2(10) . . ?
C44 P3 C51 102.5(9) . . ?
C57 P3 Cu2 119.9(6) . . ?
C44 P3 Cu2 107.5(7) . . ?
C51 P3 Cu2 118.0(6) . . ?
C69 P4 C63 99.2(9) . . ?
C69 P4 C45 102.2(10) . . ?
C63 P4 C45 104.0(8) . . ?
C69 P4 Cu2 123.7(7) . . ?
C63 P4 Cu2 118.1(7) . . ?
C45 P4 Cu2 107.1(7) . . ?
O1 S1 O3 128.7(15) . . ?
O1 S1 O2 118.8(14) . . ?
O3 S1 O2 89.7(14) . . ?
O1 S1 C87 109.0(11) . . ?
O3 S1 C87 97.9(11) . . ?
O2 S1 C87 109.9(10) . . ?
O5 S2 O4 110.9(12) . . ?
O5 S2 O6 120.6(13) . . ?
O4 S2 O6 117.4(12) . . ?
O5 S2 C88 102.9(13) . . ?
O4 S2 C88 97.2(14) . . ?
O6 S2 C88 103.2(14) . . ?
N1 C1 P1 110.9(11) . . ?
N1 C1 H1A 110.1 . . ?
P1 C1 H1A 110.2 . . ?
N1 C1 H1B 108.6 . . ?
P1 C1 H1B 108.9 . . ?
H1A C1 H1B 108.0 . . ?
N1 C2 P2 109.2(11) . . ?
N1 C2 H2A 109.8 . . ?
P2 C2 H2A 109.8 . . ?
N1 C2 H2B 109.8 . . ?
P2 C2 H2B 109.8 . . ?
H2A C2 H2B 108.3 . . ?
N2 C3 C4 126.3(18) . . ?
N2 C3 H3 116.8 . . ?
C4 C3 H3 116.8 . . ?
C3 C4 C5 113.2(16) . . ?
C3 C4 N1 125.9(17) . . ?
C5 C4 N1 120.8(17) . . ?
C4 C5 C89 124.2(18) . . ?
C4 C5 H5 117.9 . . ?
C89 C5 H5 117.9 . . ?
C7 C89 C5 111.5(19) . . ?
C7 C89 H89 124.3 . . ?
C5 C89 H89 124.3 . . ?
N2 C7 C89 129.2(19) . . ?
N2 C7 H7 115.4 . . ?
C89 C7 H7 115.4 . . ?
C9 C8 C13 114.7(17) . . ?
C9 C8 P1 122.0(13) . . ?
C13 C8 P1 123.3(14) . . ?
C8 C9 C10 124.8(17) . . ?
C8 C9 H9 117.6 . . ?
C10 C9 H9 117.6 . . ?
C9 C10 C11 118.7(19) . . ?
C9 C10 H10 120.6 . . ?
C11 C10 H10 120.6 . . ?
C12 C11 C10 115.2(18) . . ?
C12 C11 H11 122.4 . . ?
C10 C11 H11 122.4 . . ?
C13 C12 C11 122.9(18) . . ?
C13 C12 H12 118.5 . . ?
C11 C12 H12 118.5 . . ?
C12 C13 C8 122.3(19) . . ?
C12 C13 H13 118.8 . . ?
C8 C13 H13 118.8 . . ?
C15 C14 C19 117.4(17) . . ?
C15 C14 P1 122.2(12) . . ?
C19 C14 P1 120.0(12) . . ?
C16 C15 C14 121.7(18) . . ?
C16 C15 H15 119.1 . . ?
C14 C15 H15 119.1 . . ?
C17 C16 C15 120.3(19) . . ?
C17 C16 H16 119.9 . . ?
C15 C16 H16 119.9 . . ?
C16 C17 C18 119.4(19) . . ?
C16 C17 H17 120.3 . . ?
C18 C17 H17 120.3 . . ?
C17 C18 C19 120.1(19) . . ?
C17 C18 H18 120.0 . . ?
C19 C18 H18 120.0 . . ?
C14 C19 C18 121.1(18) . . ?
C14 C19 H19 119.5 . . ?
C18 C19 H19 119.5 . . ?
C21 C20 C25 123.9(18) . . ?
C21 C20 P2 116.3(14) . . ?
C25 C20 P2 119.7(14) . . ?
C20 C21 C22 120.0(17) . . ?
C20 C21 H21 120.0 . . ?
C22 C21 H21 120.0 . . ?
C23 C22 C21 111.5(18) . . ?
C23 C22 H22 124.2 . . ?
C21 C22 H22 124.2 . . ?
C24 C23 C22 128(2) . . ?
C24 C23 H23 116.2 . . ?
C22 C23 H23 116.2 . . ?
C23 C24 C25 121.7(19) . . ?
C23 C24 H24 119.1 . . ?
C25 C24 H24 119.1 . . ?
C24 C25 C20 114.9(18) . . ?
C24 C25 H25 122.5 . . ?
C20 C25 H25 122.5 . . ?
C27 C26 C31 117.7(17) . . ?
C27 C26 P2 117.0(13) . . ?
C31 C26 P2 125.1(13) . . ?
C28 C27 C26 128.1(18) . . ?
C28 C27 H27 116.0 . . ?
C26 C27 H27 116.0 . . ?
C27 C28 C29 109.5(19) . . ?
C27 C28 H28 125.2 . . ?
C29 C28 H28 125.2 . . ?
C28 C29 C30 128(2) . . ?
C28 C29 H29 116.0 . . ?
C30 C29 H29 116.0 . . ?
C29 C30 C31 117.0(19) . . ?
C29 C30 H30 121.5 . . ?
C31 C30 H30 121.5 . . ?
C26 C31 C30 119.1(18) . . ?
C26 C31 H31 120.4 . . ?
C30 C31 H31 120.4 . . ?
N3 C32 C33 125.1(16) . . ?
N3 C32 H32 117.4 . . ?
C33 C32 H32 117.4 . . ?
C34 C33 C32 118.1(17) . . ?
C34 C33 H33 121.0 . . ?
C32 C33 H33 121.0 . . ?
C33 C34 C35 119.0(15) . . ?
C33 C34 H34 120.5 . . ?
C35 C34 H34 120.5 . . ?
C34 C35 C36 119.2(15) . . ?
C34 C35 C42 124.8(15) . . ?
C36 C35 C42 116.0(15) . . ?
N3 C36 C37 119.8(14) . . ?
N3 C36 C35 119.6(14) . . ?
C37 C36 C35 120.7(14) . . ?
N4 C37 C38 125.2(15) . . ?
N4 C37 C36 116.0(14) . . ?
C38 C37 C36 118.8(15) . . ?
C37 C38 C43 119.9(16) . . ?
C37 C38 C39 116.8(16) . . ?
C43 C38 C39 123.1(16) . . ?
C40 C39 C38 120.5(16) . . ?
C40 C39 H39 119.8 . . ?
C38 C39 H39 119.8 . . ?
C39 C40 C41 117.5(17) . . ?
C39 C40 H40 121.3 . . ?
C41 C40 H40 121.3 . . ?
N4 C41 C40 123.0(16) . . ?
N4 C41 H41 118.5 . . ?
C40 C41 H41 118.5 . . ?
C43 C42 C35 122.6(17) . . ?
C43 C42 H42 118.7 . . ?
C35 C42 H42 118.7 . . ?
C42 C43 C38 122.0(17) . . ?
C42 C43 H43 119.0 . . ?
C38 C43 H43 119.0 . . ?
N5 C44 P3 117.6(14) . . ?
N5 C44 H44A 107.9 . . ?
P3 C44 H44A 107.9 . . ?
N5 C44 H44B 107.9 . . ?
P3 C44 H44B 107.9 . . ?
H44A C44 H44B 107.2 . . ?
N5 C45 P4 106.5(16) . . ?
N5 C45 H45A 113.1 . . ?
P4 C45 H45A 112.9 . . ?
N5 C45 H45B 107.1 . . ?
P4 C45 H45B 108.6 . . ?
H45A C45 H45B 108.5 . . ?
C50 C49 C48 120.0 . . ?
C50 C49 H49 120.0 . . ?
C48 C49 H49 120.0 . . ?
N6 C50 C49 120.0 . . ?
N6 C50 H50 120.0 . . ?
C49 C50 H50 120.0 . . ?
C46 N6 C50 120.0 . . ?
N6 C46 C47 120.0 . . ?
N6 C46 H46 120.0 . . ?
C47 C46 H46 120.0 . . ?
C48 C47 C46 120.0 . . ?
C48 C47 N5 125.7(12) . . ?
C46 C47 N5 114.2(12) . . ?
C47 C48 C49 120.0 . . ?
C47 C48 H48 120.0 . . ?
C49 C48 H48 120.0 . . ?
C52 C51 C56 118(2) . . ?
C52 C51 P3 118.9(16) . . ?
C56 C51 P3 122.1(17) . . ?
C51 C52 C53 126(2) . . ?
C51 C52 H52 117.1 . . ?
C53 C52 H52 117.1 . . ?
C54 C53 C52 111(2) . . ?
C54 C53 H53 124.5 . . ?
C52 C53 H53 124.5 . . ?
C55 C54 C53 127(2) . . ?
C55 C54 H54 116.4 . . ?
C53 C54 H54 116.4 . . ?
C54 C55 C56 118(2) . . ?
C54 C55 H55 120.9 . . ?
C56 C55 H55 120.9 . . ?
C51 C56 C55 119(2) . . ?
C51 C56 H56 120.7 . . ?
C55 C56 H56 120.7 . . ?
C62 C57 C58 120(2) . . ?
C62 C57 P3 118.8(14) . . ?
C58 C57 P3 121.3(16) . . ?
C59 C58 C57 113(2) . . ?
C59 C58 H58 123.7 . . ?
C57 C58 H58 123.7 . . ?
C58 C59 C60 131(2) . . ?
C58 C59 H59 114.4 . . ?
C60 C59 H59 114.4 . . ?
C61 C60 C59 110(2) . . ?
C61 C60 H60 124.8 . . ?
C59 C60 H60 124.8 . . ?
C62 C61 C60 122(2) . . ?
C62 C61 H61 118.8 . . ?
C60 C61 H61 118.8 . . ?
C61 C62 C57 122(2) . . ?
C61 C62 H62 118.8 . . ?
C57 C62 H62 118.8 . . ?
C68 C63 C64 120.0 . . ?
C68 C63 P4 123.1(11) . . ?
C64 C63 P4 116.9(11) . . ?
C63 C68 C67 120.0 . . ?
C63 C68 H68 120.0 . . ?
C67 C68 H68 120.0 . . ?
C68 C67 C66 120.0 . . ?
C68 C67 H67 120.0 . . ?
C66 C67 H67 120.0 . . ?
C65 C66 C67 120.0 . . ?
C65 C66 H66 120.0 . . ?
C67 C66 H66 120.0 . . ?
C66 C65 C64 120.0 . . ?
C66 C65 H65 120.0 . . ?
C64 C65 H65 120.0 . . ?
C65 C64 C63 120.0 . . ?
C65 C64 H64 120.0 . . ?
C63 C64 H64 120.0 . . ?
C70 C69 C74 120(2) . . ?
C70 C69 P4 113.2(15) . . ?
C74 C69 P4 125.4(15) . . ?
C69 C70 C71 119(2) . . ?
C69 C70 H70 120.4 . . ?
C71 C70 H70 120.4 . . ?
C70 C71 C72 120(2) . . ?
C70 C71 H71 120.0 . . ?
C72 C71 H71 120.0 . . ?
C71 C72 C73 121(2) . . ?
C71 C72 H72 119.5 . . ?
C73 C72 H72 119.5 . . ?
C72 C73 C74 118(2) . . ?
C72 C73 H73 121.0 . . ?
C74 C73 H73 121.0 . . ?
C69 C74 C73 120(2) . . ?
C69 C74 H74 119.8 . . ?
C73 C74 H74 119.8 . . ?
N7 C75 C76 128(2) . . ?
N7 C75 H75 116.0 . . ?
C76 C75 H75 116.0 . . ?
C77 C76 C75 112(2) . . ?
C77 C76 H76 123.9 . . ?
C75 C76 H76 123.9 . . ?
C78 C77 C76 124.5(19) . . ?
C78 C77 H77 117.8 . . ?
C76 C77 H77 117.8 . . ?
C77 C78 C85 122.8(18) . . ?
C77 C78 C79 120(2) . . ?
C85 C78 C79 117(2) . . ?
C80 C79 N7 118.0(16) . . ?
C80 C79 C78 121(2) . . ?
N7 C79 C78 121(2) . . ?
C79 C80 N8 120.6(19) . . ?
C79 C80 C81 124.5(18) . . ?
N8 C80 C81 115(2) . . ?
C82 C81 C86 129(2) . . ?
C82 C81 C80 117.6(19) . . ?
C86 C81 C80 113(2) . . ?
C81 C82 C83 130(3) . . ?
C81 C82 H82 114.9 . . ?
C83 C82 H82 114.9 . . ?
C82 C83 C84 113(2) . . ?
C82 C83 H83 123.3 . . ?
C84 C83 H83 123.3 . . ?
N8 C84 C83 123.3(19) . . ?
N8 C84 H84 118.4 . . ?
C83 C84 H84 118.4 . . ?
C86 C85 C78 121.7(17) . . ?
C86 C85 H85 119.1 . . ?
C78 C85 H85 119.1 . . ?
C85 C86 C81 123(2) . . ?
C85 C86 H86 118.6 . . ?
C81 C86 H86 118.6 . . ?
F3 C87 F1 109.8(11) . . ?
F3 C87 F2 105.2(12) . . ?
F1 C87 F2 106.2(11) . . ?
F3 C87 S1 109.3(13) . . ?
F1 C87 S1 115.1(12) . . ?
F2 C87 S1 110.9(13) . . ?
F4 C88 F6 110(2) . . ?
F4 C88 F5 113(2) . . ?
F6 C88 F5 100(2) . . ?
F4 C88 S2 114.5(19) . . ?
F6 C88 S2 112.8(19) . . ?
F5 C88 S2 105.4(16) . . ?

loop_
_geom_bond_atom_site_label_1
_geom_bond_atom_site_label_2
_geom_bond_distance
_geom_bond_site_symmetry_2
_geom_bond_publ_flag
Cu1 N4 2.026(13) . ?
Cu1 N3 2.038(11) . ?
Cu1 P1 2.212(4) . ?
Cu1 P2 2.228(5) . ?
Cu2 N7 1.991(14) . ?
Cu2 N8 2.063(17) . ?
Cu2 P3 2.216(5) . ?
Cu2 P4 2.227(6) . ?
F1 C87 1.320(10) . ?
F2 C87 1.329(10) . ?
F3 C87 1.318(10) . ?
F4 C88 1.26(3) . ?
F5 C88 1.38(3) . ?
F6 C88 1.30(3) . ?
N1 C4 1.367(19) . ?
N1 C2 1.436(19) . ?
N1 C1 1.470(19) . ?
N2 C7 1.24(2) . ?
N2 C3 1.336(19) . ?
N3 C32 1.256(18) . ?
N3 C36 1.357(17) . ?
N4 C37 1.331(19) . ?
N4 C41 1.385(19) . ?
N5 C44 1.42(2) . ?
N5 C47 1.434(19) . ?
N5 C45 1.46(2) . ?
N7 C75 1.31(2) . ?
N7 C79 1.35(2) . ?
N8 C84 1.29(2) . ?
N8 C80 1.40(2) . ?
O1 S1 1.277(17) . ?
O2 S1 1.32(2) . ?
O3 S1 1.30(2) . ?
O4 S2 1.399(17) . ?
O5 S2 1.303(17) . ?
O6 S2 1.448(18) . ?
P1 C8 1.739(17) . ?
P1 C14 1.779(17) . ?
P1 C1 1.852(16) . ?
P2 C26 1.770(17) . ?
P2 C20 1.836(18) . ?
P2 C2 1.859(16) . ?
P3 C57 1.72(2) . ?
P3 C44 1.795(19) . ?
P3 C51 1.80(2) . ?
P4 C69 1.75(2) . ?
P4 C63 1.756(13) . ?
P4 C45 1.86(2) . ?
S1 C87 1.762(10) . ?
S2 C88 1.800(10) . ?
C1 H1A 0.9700 . ?
C1 H1B 0.9700 . ?
C2 H2A 0.9700 . ?
C2 H2B 0.9700 . ?
C3 C4 1.35(2) . ?
C3 H3 0.9300 . ?
C4 C5 1.36(2) . ?
C5 C89 1.41(2) . ?
C5 H5 0.9300 . ?
C89 C7 1.36(3) . ?
C89 H89 0.9300 . ?
C7 H7 0.9300 . ?
C8 C9 1.36(2) . ?
C8 C13 1.38(2) . ?
C9 C10 1.40(2) . ?
C9 H9 0.9300 . ?
C10 C11 1.42(2) . ?
C10 H10 0.9300 . ?
C11 C12 1.38(3) . ?
C11 H11 0.9300 . ?
C12 C13 1.37(2) . ?
C12 H12 0.9300 . ?
C13 H13 0.9300 . ?
C14 C15 1.386(9) . ?
C14 C19 1.394(9) . ?
C15 C16 1.384(10) . ?
C15 H15 0.9300 . ?
C16 C17 1.376(10) . ?
C16 H16 0.9300 . ?
C17 C18 1.380(10) . ?
C17 H17 0.9300 . ?
C18 C19 1.396(10) . ?
C18 H18 0.9300 . ?
C19 H19 0.9300 . ?
C20 C21 1.36(2) . ?
C20 C25 1.38(2) . ?
C21 C22 1.46(2) . ?
C21 H21 0.9300 . ?
C22 C23 1.36(2) . ?
C22 H22 0.9300 . ?
C23 C24 1.32(3) . ?
C23 H23 0.9300 . ?
C24 C25 1.36(2) . ?
C24 H24 0.9300 . ?
C25 H25 0.9300 . ?
C26 C27 1.382(9) . ?
C26 C31 1.387(10) . ?
C27 C28 1.381(10) . ?
C27 H27 0.9300 . ?
C28 C29 1.381(7) . ?
C28 H28 0.9300 . ?
C29 C30 1.387(10) . ?
C29 H29 0.9300 . ?
C30 C31 1.394(10) . ?
C30 H30 0.9300 . ?
C31 H31 0.9300 . ?
C32 C33 1.41(2) . ?
C32 H32 0.9300 . ?
C33 C34 1.33(2) . ?
C33 H33 0.9300 . ?
C34 C35 1.39(2) . ?
C34 H34 0.9300 . ?
C35 C36 1.41(2) . ?
C35 C42 1.44(2) . ?
C36 C37 1.40(2) . ?
C37 C38 1.38(2) . ?
C38 C43 1.39(2) . ?
C38 C39 1.41(2) . ?
C39 C40 1.39(2) . ?
C39 H39 0.9300 . ?
C40 C41 1.39(2) . ?
C40 H40 0.9300 . ?
C41 H41 0.9300 . ?
C42 C43 1.27(2) . ?
C42 H42 0.9300 . ?
C43 H43 0.9300 . ?
C44 H44A 0.9700 . ?
C44 H44B 0.9700 . ?
C45 H45A 0.9700 . ?
C45 H45B 0.9700 . ?
C49 C50 1.3900 . ?
C49 C48 1.3900 . ?
C49 H49 0.9300 . ?
C50 N6 1.3900 . ?
C50 H50 0.9300 . ?
N6 C46 1.3900 . ?
C46 C47 1.3900 . ?
C46 H46 0.9300 . ?
C47 C48 1.3900 . ?
C48 H48 0.9300 . ?
C51 C52 1.32(3) . ?
C51 C56 1.378(10) . ?
C52 C53 1.39(3) . ?
C52 H52 0.9300 . ?
C53 C54 1.383(10) . ?
C53 H53 0.9300 . ?
C54 C55 1.29(3) . ?
C54 H54 0.9300 . ?
C55 C56 1.39(3) . ?
C55 H55 0.9300 . ?
C56 H56 0.9300 . ?
C57 C62 1.382(10) . ?
C57 C58 1.394(10) . ?
C58 C59 1.386(10) . ?
C58 H58 0.9300 . ?
C59 C60 1.400(10) . ?
C59 H59 0.9300 . ?
C60 C61 1.375(10) . ?
C60 H60 0.9300 . ?
C61 C62 1.372(10) . ?
C61 H61 0.9300 . ?
C62 H62 0.9300 . ?
C63 C68 1.3900 . ?
C63 C64 1.3900 . ?
C68 C67 1.3900 . ?
C68 H68 0.9300 . ?
C67 C66 1.3900 . ?
C67 H67 0.9300 . ?
C66 C65 1.3900 . ?
C66 H66 0.9300 . ?
C65 C64 1.3900 . ?
C65 H65 0.9300 . ?
C64 H64 0.9300 . ?
C69 C70 1.379(10) . ?
C69 C74 1.381(10) . ?
C70 C71 1.381(10) . ?
C70 H70 0.9300 . ?
C71 C72 1.386(10) . ?
C71 H71 0.9300 . ?
C72 C73 1.389(10) . ?
C72 H72 0.9300 . ?
C73 C74 1.396(10) . ?
C73 H73 0.9300 . ?
C74 H74 0.9300 . ?
C75 C76 1.38(2) . ?
C75 H75 0.9300 . ?
C76 C77 1.38(3) . ?
C76 H76 0.9300 . ?
C77 C78 1.22(3) . ?
C77 H77 0.9300 . ?
C78 C85 1.40(3) . ?
C78 C79 1.41(2) . ?
C79 C80 1.33(3) . ?
C80 C81 1.46(3) . ?
C81 C82 1.24(3) . ?
C81 C86 1.40(2) . ?
C82 C83 1.30(3) . ?
C82 H82 0.9300 . ?
C83 C84 1.40(3) . ?
C83 H83 0.9300 . ?
C84 H84 0.9300 . ?
C85 C86 1.38(3) . ?
C85 H85 0.9300 . ?
C86 H86 0.9300 . ?

loop_
_geom_torsion_atom_site_label_1
_geom_torsion_atom_site_label_2
_geom_torsion_atom_site_label_3
_geom_torsion_atom_site_label_4
_geom_torsion
_geom_torsion_site_symmetry_1
_geom_torsion_site_symmetry_2
_geom_torsion_site_symmetry_3
_geom_torsion_site_symmetry_4
_geom_torsion_publ_flag
C4 N1 C1 P1 -97.4(14) . . . . ?
C2 N1 C1 P1 91.1(14) . . . . ?
C8 P1 C1 N1 79.0(11) . . . . ?
C14 P1 C1 N1 -170.3(10) . . . . ?
Cu1 P1 C1 N1 -49.7(10) . . . . ?
C4 N1 C2 P2 101.4(15) . . . . ?
C1 N1 C2 P2 -87.2(15) . . . . ?
C26 P2 C2 N1 170.5(12) . . . . ?
C20 P2 C2 N1 -80.5(13) . . . . ?
Cu1 P2 C2 N1 46.3(12) . . . . ?
C7 N2 C3 C4 1(3) . . . . ?
N2 C3 C4 C5 0(3) . . . . ?
N2 C3 C4 N1 -177.5(16) . . . . ?
C2 N1 C4 C3 167.1(16) . . . . ?
C1 N1 C4 C3 -4(2) . . . . ?
C2 N1 C4 C5 -10(2) . . . . ?
C1 N1 C4 C5 178.5(15) . . . . ?
C3 C4 C5 C89 0(3) . . . . ?
N1 C4 C5 C89 177.5(16) . . . . ?
C4 C5 C89 C7 0(3) . . . . ?
C3 N2 C7 C89 -2(3) . . . . ?
C5 C89 C7 N2 1(3) . . . . ?
C14 P1 C8 C9 132.6(15) . . . . ?
C1 P1 C8 C9 -121.0(16) . . . . ?
Cu1 P1 C8 C9 -2.2(18) . . . . ?
C14 P1 C8 C13 -46.3(17) . . . . ?
C1 P1 C8 C13 60.2(17) . . . . ?
Cu1 P1 C8 C13 178.9(13) . . . . ?
C13 C8 C9 C10 -9(3) . . . . ?
P1 C8 C9 C10 171.8(15) . . . . ?
C8 C9 C10 C11 10(3) . . . . ?
C9 C10 C11 C12 -9(3) . . . . ?
C10 C11 C12 C13 9(3) . . . . ?
C11 C12 C13 C8 -9(3) . . . . ?
C9 C8 C13 C12 8(3) . . . . ?
P1 C8 C13 C12 -173.1(15) . . . . ?
C8 P1 C14 C15 -23.3(17) . . . . ?
C1 P1 C14 C15 -130.5(15) . . . . ?
Cu1 P1 C14 C15 114.9(14) . . . . ?
C8 P1 C14 C19 164.5(14) . . . . ?
C1 P1 C14 C19 57.4(16) . . . . ?
Cu1 P1 C14 C19 -57.3(16) . . . . ?
C19 C14 C15 C16 2(3) . . . . ?
P1 C14 C15 C16 -170.5(14) . . . . ?
C14 C15 C16 C17 -3(3) . . . . ?
C15 C16 C17 C18 3(3) . . . . ?
C16 C17 C18 C19 -2(3) . . . . ?
C15 C14 C19 C18 -1(3) . . . . ?
P1 C14 C19 C18 171.6(14) . . . . ?
C17 C18 C19 C14 1(3) . . . . ?
C26 P2 C20 C21 -148.3(14) . . . . ?
C2 P2 C20 C21 104.1(15) . . . . ?
Cu1 P2 C20 C21 -16.7(17) . . . . ?
C26 P2 C20 C25 27.6(17) . . . . ?
C2 P2 C20 C25 -80.0(16) . . . . ?
Cu1 P2 C20 C25 159.3(13) . . . . ?
C25 C20 C21 C22 3(3) . . . . ?
P2 C20 C21 C22 179.1(14) . . . . ?
C20 C21 C22 C23 1(3) . . . . ?
C21 C22 C23 C24 -1(3) . . . . ?
C22 C23 C24 C25 -3(4) . . . . ?
C23 C24 C25 C20 7(3) . . . . ?
C21 C20 C25 C24 -7(3) . . . . ?
P2 C20 C25 C24 177.0(14) . . . . ?
C20 P2 C26 C27 85.3(16) . . . . ?
C2 P2 C26 C27 -166.5(15) . . . . ?
Cu1 P2 C26 C27 -47.3(17) . . . . ?
C20 P2 C26 C31 -89.8(19) . . . . ?
C2 P2 C26 C31 18(2) . . . . ?
Cu1 P2 C26 C31 137.5(16) . . . . ?
C31 C26 C27 C28 1(3) . . . . ?
P2 C26 C27 C28 -174.6(17) . . . . ?
C26 C27 C28 C29 0(3) . . . . ?
C27 C28 C29 C30 -6(3) . . . . ?
C28 C29 C30 C31 10(4) . . . . ?
C27 C26 C31 C30 3(3) . . . . ?
P2 C26 C31 C30 178.2(16) . . . . ?
C29 C30 C31 C26 -8(3) . . . . ?
C36 N3 C32 C33 5(3) . . . . ?
Cu1 N3 C32 C33 -178.6(12) . . . . ?
N3 C32 C33 C34 -4(3) . . . . ?
C32 C33 C34 C35 2(3) . . . . ?
C33 C34 C35 C36 0(3) . . . . ?
C33 C34 C35 C42 -179.3(18) . . . . ?
C32 N3 C36 C37 175.9(16) . . . . ?
Cu1 N3 C36 C37 -1(2) . . . . ?
C32 N3 C36 C35 -3(2) . . . . ?
Cu1 N3 C36 C35 179.9(13) . . . . ?
C34 C35 C36 N3 1(3) . . . . ?
C42 C35 C36 N3 179.9(16) . . . . ?
C34 C35 C36 C37 -178.4(17) . . . . ?
C42 C35 C36 C37 1(3) . . . . ?
C41 N4 C37 C38 -2(3) . . . . ?
Cu1 N4 C37 C38 -177.1(15) . . . . ?
C41 N4 C37 C36 179.3(16) . . . . ?
Cu1 N4 C37 C36 4(2) . . . . ?
N3 C36 C37 N4 -2(3) . . . . ?
C35 C36 C37 N4 176.8(16) . . . . ?
N3 C36 C37 C38 179.2(16) . . . . ?
C35 C36 C37 C38 -2(3) . . . . ?
N4 C37 C38 C43 -176.9(17) . . . . ?
C36 C37 C38 C43 2(3) . . . . ?
N4 C37 C38 C39 -2(3) . . . . ?
C36 C37 C38 C39 176.3(17) . . . . ?
C37 C38 C39 C40 6(3) . . . . ?
C43 C38 C39 C40 -179.1(19) . . . . ?
C38 C39 C40 C41 -6(3) . . . . ?
C37 N4 C41 C40 3(3) . . . . ?
Cu1 N4 C41 C40 176.4(14) . . . . ?
C39 C40 C41 N4 2(3) . . . . ?
C34 C35 C42 C43 180(2) . . . . ?
C36 C35 C42 C43 0(3) . . . . ?
C35 C42 C43 C38 0(3) . . . . ?
C37 C38 C43 C42 0(3) . . . . ?
C39 C38 C43 C42 -175(2) . . . . ?
C47 N5 C44 P3 114.3(19) . . . . ?
C45 N5 C44 P3 -82(2) . . . . ?
C57 P3 C44 N5 -86.3(19) . . . . ?
C51 P3 C44 N5 165.9(18) . . . . ?
Cu2 P3 C44 N5 41(2) . . . . ?
C44 N5 C45 P4 89.0(19) . . . . ?
C47 N5 C45 P4 -107.4(17) . . . . ?
C69 P4 C45 N5 172.7(13) . . . . ?
C63 P4 C45 N5 69.7(14) . . . . ?
Cu2 P4 C45 N5 -56.1(13) . . . . ?
C48 C49 C50 N6 0.0 . . . . ?
C49 C50 N6 C46 0.0 . . . . ?
C50 N6 C46 C47 0.0 . . . . ?
N6 C46 C47 C48 0.0 . . . . ?
N6 C46 C47 N5 176.5(15) . . . . ?
C44 N5 C47 C48 148.3(17) . . . . ?
C45 N5 C47 C48 -15(2) . . . . ?
C44 N5 C47 C46 -28(2) . . . . ?
C45 N5 C47 C46 169.1(15) . . . . ?
C46 C47 C48 C49 0.0 . . . . ?
N5 C47 C48 C49 -176.1(17) . . . . ?
C50 C49 C48 C47 0.0 . . . . ?
C57 P3 C51 C52 -166.4(16) . . . . ?
C44 P3 C51 C52 -60.1(18) . . . . ?
Cu2 P3 C51 C52 57.8(18) . . . . ?
C57 P3 C51 C56 22.5(17) . . . . ?
C44 P3 C51 C56 128.8(17) . . . . ?
Cu2 P3 C51 C56 -113.3(15) . . . . ?
C56 C51 C52 C53 -7(3) . . . . ?
P3 C51 C52 C53 -178.2(14) . . . . ?
C51 C52 C53 C54 2(3) . . . . ?
C52 C53 C54 C55 7(3) . . . . ?
C53 C54 C55 C56 -10(4) . . . . ?
C52 C51 C56 C55 3(3) . . . . ?
P3 C51 C56 C55 174.2(14) . . . . ?
C54 C55 C56 C51 5(3) . . . . ?
C44 P3 C57 C62 126.1(16) . . . . ?
C51 P3 C57 C62 -127.4(16) . . . . ?
Cu2 P3 C57 C62 7.4(19) . . . . ?
C44 P3 C57 C58 -50.3(18) . . . . ?
C51 P3 C57 C58 56.1(18) . . . . ?
Cu2 P3 C57 C58 -169.1(13) . . . . ?
C62 C57 C58 C59 4(3) . . . . ?
P3 C57 C58 C59 -179.6(16) . . . . ?
C57 C58 C59 C60 -7(4) . . . . ?
C58 C59 C60 C61 10(3) . . . . ?
C59 C60 C61 C62 -11(3) . . . . ?
C60 C61 C62 C57 11(3) . . . . ?
C58 C57 C62 C61 -6(3) . . . . ?
P3 C57 C62 C61 177.2(17) . . . . ?
C69 P4 C63 C68 -28.0(10) . . . . ?
C45 P4 C63 C68 77.2(11) . . . . ?
Cu2 P4 C63 C68 -164.4(6) . . . . ?
C69 P4 C63 C64 149.9(9) . . . . ?
C45 P4 C63 C64 -104.9(10) . . . . ?
Cu2 P4 C63 C64 13.6(9) . . . . ?
C64 C63 C68 C67 0.0 . . . . ?
P4 C63 C68 C67 177.9(11) . . . . ?
C63 C68 C67 C66 0.0 . . . . ?
C68 C67 C66 C65 0.0 . . . . ?
C67 C66 C65 C64 0.0 . . . . ?
C66 C65 C64 C63 0.0 . . . . ?
C68 C63 C64 C65 0.0 . . . . ?
P4 C63 C64 C65 -178.0(10) . . . . ?
C63 P4 C69 C70 -87.3(18) . . . . ?
C45 P4 C69 C70 166.0(17) . . . . ?
Cu2 P4 C69 C70 46(2) . . . . ?
C63 P4 C69 C74 104(2) . . . . ?
C45 P4 C69 C74 -3(2) . . . . ?
Cu2 P4 C69 C74 -122.9(19) . . . . ?
C74 C69 C70 C71 -11(3) . . . . ?
P4 C69 C70 C71 179.8(17) . . . . ?
C69 C70 C71 C72 3(3) . . . . ?
C70 C71 C72 C73 5(4) . . . . ?
C71 C72 C73 C74 -6(4) . . . . ?
C70 C69 C74 C73 10(4) . . . . ?
P4 C69 C74 C73 178.3(18) . . . . ?
C72 C73 C74 C69 -2(4) . . . . ?
C79 N7 C75 C76 6(3) . . . . ?
Cu2 N7 C75 C76 -175.3(15) . . . . ?
N7 C75 C76 C77 -6(3) . . . . ?
C75 C76 C77 C78 6(3) . . . . ?
C76 C77 C78 C85 -178.1(19) . . . . ?
C76 C77 C78 C79 -6(4) . . . . ?
C75 N7 C79 C80 178.4(18) . . . . ?
Cu2 N7 C79 C80 -1(2) . . . . ?
C75 N7 C79 C78 -5(3) . . . . ?
Cu2 N7 C79 C78 175.7(14) . . . . ?
C77 C78 C79 C80 -178(2) . . . . ?
C85 C78 C79 C80 -5(3) . . . . ?
C77 C78 C79 N7 6(3) . . . . ?
C85 C78 C79 N7 178.0(17) . . . . ?
N7 C79 C80 N8 -1(3) . . . . ?
C78 C79 C80 N8 -177.5(16) . . . . ?
N7 C79 C80 C81 -179.5(17) . . . . ?
C78 C79 C80 C81 4(3) . . . . ?
C84 N8 C80 C79 178.1(19) . . . . ?
Cu2 N8 C80 C79 2(2) . . . . ?
C84 N8 C80 C81 -3(3) . . . . ?
Cu2 N8 C80 C81 -179.1(13) . . . . ?
C79 C80 C81 C82 177(2) . . . . ?
N8 C80 C81 C82 -2(3) . . . . ?
C79 C80 C81 C86 -3(3) . . . . ?
N8 C80 C81 C86 178.0(16) . . . . ?
C86 C81 C82 C83 -176(2) . . . . ?
C80 C81 C82 C83 3(4) . . . . ?
C81 C82 C83 C84 0(4) . . . . ?
C80 N8 C84 C83 7(3) . . . . ?
Cu2 N8 C84 C83 -178.1(14) . . . . ?
C82 C83 C84 N8 -6(3) . . . . ?
C77 C78 C85 C86 179(2) . . . . ?
C79 C78 C85 C86 7(3) . . . . ?
C78 C85 C86 C81 -7(3) . . . . ?
C82 C81 C86 C85 -175(2) . . . . ?
C80 C81 C86 C85 5(3) . . . . ?
O1 S1 C87 F3 37.3(17) . . . . ?
O3 S1 C87 F3 173.0(15) . . . . ?
O2 S1 C87 F3 -94.4(16) . . . . ?
O1 S1 C87 F1 161.3(15) . . . . ?
O3 S1 C87 F1 -63.0(17) . . . . ?
O2 S1 C87 F1 29.6(18) . . . . ?
O1 S1 C87 F2 -78.1(16) . . . . ?
O3 S1 C87 F2 57.5(16) . . . . ?
O2 S1 C87 F2 150.1(15) . . . . ?
O5 S2 C88 F4 -56(3) . . . . ?
O4 S2 C88 F4 -169(2) . . . . ?
O6 S2 C88 F4 71(3) . . . . ?
O5 S2 C88 F6 72(2) . . . . ?
O4 S2 C88 F6 -42(2) . . . . ?
O6 S2 C88 F6 -162(2) . . . . ?
O5 S2 C88 F5 179(2) . . . . ?
O4 S2 C88 F5 66(2) . . . . ?
O6 S2 C88 F5 -54(2) . . . . ?
